data_7704230
loop_
_publ_author_name
'Musongong, Joseph T.'
'Otang, Mathew E.'
'Mash, Brandon L.'
'Zeller, Matthias'
'Stahl, Lothar'

_publ_section_title
;
 Covalent and ionic bonding in bi- and tricyclic Group 15 amides:
 equidistant P-I and As-I bonds and fluxional cations.
;
_journal_issue 19
_journal_name_full 'Dalton transactions (Cambridge, England : 2003)'
_journal_page_first 6341
_journal_page_last 6354
_journal_paper_doi 10.1039/d0dt01163k
_journal_volume 49
_journal_year 2020
_chemical_formula_sum 'C17 H36 F3 N4 O3 P3 S'
_chemical_formula_weight 526.47
_chemical_melting_point 393.0(10)
_chemical_properties_physical Air-sensitive,Moisture-sensitive
_space_group_crystal_system cubic
_space_group_IT_number 198
_space_group_name_Hall 'P 2ac 2ab 3'
_space_group_name_H-M_alt 'P 21 3'
_atom_sites_solution_hydrogens geom
_audit_creation_method SHELXL-2018/3
_audit_update_record
;
2020-03-21 deposited with the CCDC.	2020-04-21 downloaded from the CCDC.
;
_cell_angle_alpha 90
_cell_angle_beta 90
_cell_angle_gamma 90
_cell_formula_units_Z 4
_cell_length_a 13.7390(2)
_cell_length_b 13.7390(2)
_cell_length_c 13.7390(2)
_cell_measurement_reflns_used 7392
_cell_measurement_temperature 173(2)
_cell_measurement_theta_max 25.272
_cell_measurement_theta_min 2.096
_cell_volume 2593.38(7)
_computing_structure_refinement 'SHELXL-2018/3 (Sheldrick, 2018)'
_diffrn_ambient_temperature 173(2)
_diffrn_measured_fraction_theta_full 1.000
_diffrn_measured_fraction_theta_max 0.999
_diffrn_measurement_device_type 'Bruker SMART APEX CCD area detector'
_diffrn_measurement_method '\w and \f scans'
_diffrn_radiation_type MoK\a
_diffrn_radiation_wavelength 0.71073
_diffrn_reflns_av_R_equivalents 0.0269
_diffrn_reflns_av_unetI/netI 0.0122
_diffrn_reflns_Laue_measured_fraction_full 1.000
_diffrn_reflns_Laue_measured_fraction_max 0.999
_diffrn_reflns_limit_h_max 15
_diffrn_reflns_limit_h_min -13
_diffrn_reflns_limit_k_max 17
_diffrn_reflns_limit_k_min -17
_diffrn_reflns_limit_l_max 17
_diffrn_reflns_limit_l_min -17
_diffrn_reflns_number 28648
_diffrn_reflns_point_group_measured_fraction_full 1.000
_diffrn_reflns_point_group_measured_fraction_max 0.998
_diffrn_reflns_theta_full 25.242
_diffrn_reflns_theta_max 27.701
_diffrn_reflns_theta_min 2.096
_diffrn_source 'sealed tube'
_exptl_absorpt_coefficient_mu 0.356
_exptl_absorpt_correction_T_max 0.874
_exptl_absorpt_correction_T_min 0.842
_exptl_absorpt_correction_type multi-scan
_exptl_absorpt_process_details SADABS
_exptl_crystal_colour colourless
_exptl_crystal_density_diffrn 1.348
_exptl_crystal_description cube
_exptl_crystal_F_000 1112
_exptl_crystal_recrystallization_method 'Re-crystallisation from solvent: CHCl3'
_exptl_crystal_size_max 0.500
_exptl_crystal_size_mid 0.450
_exptl_crystal_size_min 0.390
_refine_diff_density_max 0.396
_refine_diff_density_min -0.376
_refine_diff_density_rms 0.044
_refine_ls_abs_structure_details
;
 Flack x determined using 838 quotients [(I+)-(I-)]/[(I+)+(I-)]
 (Parsons, Flack and Wagner, Acta Cryst. B69 (2013) 249-259).
;
_refine_ls_abs_structure_Flack 0.01(2)
_refine_ls_extinction_method none
_refine_ls_goodness_of_fit_ref 1.091
_refine_ls_hydrogen_treatment constr
_refine_ls_matrix_type full
_refine_ls_number_parameters 179
_refine_ls_number_reflns 2033
_refine_ls_number_restraints 174
_refine_ls_restrained_S_all 1.120
_refine_ls_R_factor_all 0.0361
_refine_ls_R_factor_gt 0.0339
_refine_ls_shift/su_max 0.000
_refine_ls_shift/su_mean 0.000
_refine_ls_structure_factor_coef Fsqd
_refine_ls_weighting_details 'w=1/[\s^2^(Fo^2^)+(0.0657P)^2^+0.6070P] where P=(Fo^2^+2Fc^2^)/3'
_refine_ls_weighting_scheme calc
_refine_ls_wR_factor_gt 0.0992
_refine_ls_wR_factor_ref 0.1021
_reflns_Friedel_coverage 0.785
_reflns_Friedel_fraction_full 1.000
_reflns_Friedel_fraction_max 0.996
_reflns_number_gt 1945
_reflns_number_total 2033
_reflns_threshold_expression 'I > 2\s(I)'
_cod_data_source_file d0dt01163k2.cif
_cod_data_source_block MAT15_0m
_cod_depositor_comments
;
The following automatic conversions were performed:

data item '_chemical_melting_point' value '392-394' was changed to
'393.0(10)' -- the average value was taken and precision was
estimated.

Automatic conversion script
Id: cif_fix_values 7556 2019-12-06 15:28:31Z antanas 

 Adding full bibliography for 7704230--7704239.cif.
;
_cod_original_cell_volume 2593.38(11)
_cod_database_code 7704230
_shelx_shelxl_version_number 2018/3
_shelx_space_group_comment
;
The symmetry employed for this shelxl refinement is uniquely defined
by the following loop, which should always be used as a source of
symmetry information in preference to the above space-group names.
They are only intended as comments.
;
_shelx_estimated_absorpt_t_min 0.842
_shelx_estimated_absorpt_t_max 0.874

loop_
_space_group_symop_operation_xyz
'x, y, z'
'-x+1/2, -y, z+1/2'
'-x, y+1/2, -z+1/2'
'x+1/2, -y+1/2, -z'
'z, x, y'
'z+1/2, -x+1/2, -y'
'-z+1/2, -x, y+1/2'
'-z, x+1/2, -y+1/2'
'y, z, x'
'-y, z+1/2, -x+1/2'
'y+1/2, -z+1/2, -x'
'-y+1/2, -z, x+1/2'

loop_
_atom_site_label
_atom_site_type_symbol
_atom_site_fract_x
_atom_site_fract_y
_atom_site_fract_z
_atom_site_U_iso_or_equiv
_atom_site_adp_type
_atom_site_occupancy
_atom_site_site_symmetry_order
_atom_site_calc_flag
_atom_site_refinement_flags_posn
_atom_site_refinement_flags_adp
_atom_site_refinement_flags_occupancy
_atom_site_disorder_assembly
_atom_site_disorder_group
S1 S 0.86481(6) 0.63519(6) 0.36481(6) 0.0553(4) Uani 1 3 d S T P . .
P1 P 0.88403(4) 0.88403(4) 0.88403(4) 0.0281(3) Uani 1 3 d S T P . .
P2 P 0.79841(7) 0.87048(7) 0.71135(6) 0.0247(2) Uani 0.667 1 d . . P . .
F1 F 0.9194(2) 0.5666(2) 0.53539(19) 0.0826(9) Uani 1 1 d . . . . .
O1 O 0.8833(3) 0.7287(2) 0.4033(3) 0.0775(9) Uani 1 1 d . . . . .
N1 N 0.9172(4) 0.8322(4) 0.7725(4) 0.0444(12) Uani 0.816(7) 1 d D U P . 1
C10 C 1.0109(4) 0.8512(4) 0.7210(4) 0.0367(10) Uani 0.816(7) 1 d D U P . 1
C11 C 1.0135(3) 0.7882(5) 0.6313(4) 0.0651(15) Uani 0.816(7) 1 d D U P . 1
H11A H 0.999991 0.720541 0.649332 0.098 Uiso 0.816(7) 1 calc R U P . 1
H11B H 1.078041 0.792353 0.601175 0.098 Uiso 0.816(7) 1 calc R U P . 1
H11C H 0.964173 0.810776 0.584969 0.098 Uiso 0.816(7) 1 calc R U P . 1
C12 C 1.0917(3) 0.8236(5) 0.7908(4) 0.0670(15) Uani 0.816(7) 1 d D U P . 1
H12A H 1.088788 0.865782 0.848324 0.101 Uiso 0.816(7) 1 calc R U P . 1
H12B H 1.154811 0.831733 0.758605 0.101 Uiso 0.816(7) 1 calc R U P . 1
H12C H 1.083734 0.755628 0.810796 0.101 Uiso 0.816(7) 1 calc R U P . 1
C13 C 1.0213(4) 0.9587(4) 0.6953(6) 0.0797(18) Uani 0.816(7) 1 d D U P . 1
H13C H 0.967277 0.978353 0.653051 0.119 Uiso 0.816(7) 1 calc R U P . 1
H13B H 1.083104 0.969140 0.661237 0.119 Uiso 0.816(7) 1 calc R U P . 1
H13A H 1.020171 0.997619 0.755026 0.119 Uiso 0.816(7) 1 calc R U P . 1
N1B N 0.9118(14) 0.8687(14) 0.7614(15) 0.031(3) Uani 0.184(7) 1 d D U P . 2
C10B C 1.0075(19) 0.852(2) 0.714(2) 0.046(4) Uani 0.184(7) 1 d D U P . 2
C11B C 1.051(2) 0.7514(17) 0.706(2) 0.083(6) Uani 0.184(7) 1 d D U P . 2
H11D H 1.023012 0.718217 0.648796 0.125 Uiso 0.184(7) 1 calc R U P . 2
H11E H 1.035694 0.714229 0.764515 0.125 Uiso 0.184(7) 1 calc R U P . 2
H11F H 1.121414 0.756533 0.697955 0.125 Uiso 0.184(7) 1 calc R U P . 2
C12B C 1.0756(13) 0.9178(18) 0.7693(17) 0.062(5) Uani 0.184(7) 1 d D U P . 2
H12D H 1.070537 0.984167 0.743593 0.093 Uiso 0.184(7) 1 calc R U P . 2
H12E H 1.142588 0.894529 0.762074 0.093 Uiso 0.184(7) 1 calc R U P . 2
H12F H 1.057681 0.917693 0.838376 0.093 Uiso 0.184(7) 1 calc R U P . 2
C13B C 0.990(2) 0.895(2) 0.6101(18) 0.085(6) Uani 0.184(7) 1 d D U P . 2
H13D H 0.985989 0.966285 0.614551 0.128 Uiso 0.184(7) 1 calc R U P . 2
H13E H 0.928640 0.869677 0.583794 0.128 Uiso 0.184(7) 1 calc R U P . 2
H13F H 1.043696 0.876904 0.567131 0.128 Uiso 0.184(7) 1 calc R U P . 2
N2 N 0.7766(5) 0.7481(8) 0.7300(6) 0.0241(15) Uani 0.3333 1 d D . P . -1
C20 C 0.693134 0.693134 0.693134 0.034(2) Uani 0.3333 1 d DS . P . -1
C21 C 0.6644(12) 0.7164(18) 0.5922(12) 0.063(5) Uani 0.3333 1 d D . P . -1
H21A H 0.599718 0.689406 0.579090 0.094 Uiso 0.3333 1 calc R U P . -1
H21B H 0.711662 0.687995 0.546926 0.094 Uiso 0.3333 1 calc R U P . -1
H21C H 0.662864 0.787179 0.583654 0.094 Uiso 0.3333 1 calc R U P . -1
C22 C 0.7140(12) 0.5849(9) 0.7079(13) 0.049(3) Uani 0.3333 1 d D . P . -1
H22A H 0.656078 0.546944 0.690502 0.073 Uiso 0.3333 1 calc R U P . -1
H22B H 0.730599 0.572917 0.776175 0.073 Uiso 0.3333 1 calc R U P . -1
H22C H 0.768534 0.565279 0.666310 0.073 Uiso 0.3333 1 calc R U P . -1
C23 C 0.6061(8) 0.7197(8) 0.7666(9) 0.046(2) Uani 0.3333 1 d D . P . -1
H23A H 0.592900 0.789684 0.763449 0.069 Uiso 0.3333 1 calc R U P . -1
H23B H 0.624874 0.701927 0.833049 0.069 Uiso 0.3333 1 calc R U P . -1
H23C H 0.547480 0.683548 0.747960 0.069 Uiso 0.3333 1 calc R U P . -1
C1 C 0.9465(3) 0.5535(3) 0.4465(3) 0.0410(11) Uani 1 3 d S T P . .

loop_
_atom_site_aniso_label
_atom_site_aniso_U_11
_atom_site_aniso_U_22
_atom_site_aniso_U_33
_atom_site_aniso_U_23
_atom_site_aniso_U_13
_atom_site_aniso_U_12
S1 0.0553(4) 0.0553(4) 0.0553(4) 0.0076(4) -0.0076(4) 0.0076(4)
P1 0.0281(3) 0.0281(3) 0.0281(3) -0.0027(2) -0.0027(2) -0.0027(2)
P2 0.0264(4) 0.0246(4) 0.0231(4) 0.0013(3) 0.0004(3) -0.0007(3)
F1 0.098(2) 0.103(2) 0.0478(13) 0.0082(13) 0.0029(12) 0.0271(16)
O1 0.091(2) 0.0465(14) 0.095(2) 0.0036(15) -0.006(2) 0.0108(15)
N1 0.0309(17) 0.052(3) 0.051(2) -0.019(2) 0.0163(16) -0.017(2)
C10 0.0263(19) 0.044(2) 0.040(2) -0.0038(17) 0.0119(16) -0.0073(17)
C11 0.048(2) 0.092(4) 0.056(3) -0.028(3) 0.017(2) -0.001(2)
C12 0.036(2) 0.109(4) 0.056(3) -0.005(3) 0.0067(19) 0.003(2)
C13 0.062(3) 0.063(3) 0.114(5) 0.009(3) 0.017(3) -0.013(3)
N1B 0.027(5) 0.035(7) 0.030(5) -0.006(6) 0.000(4) -0.006(6)
C10B 0.031(6) 0.056(7) 0.051(7) -0.008(7) 0.009(6) -0.006(6)
C11B 0.078(11) 0.082(11) 0.090(12) -0.008(11) 0.008(11) 0.001(10)
C12B 0.035(7) 0.076(10) 0.075(10) -0.016(9) 0.011(8) -0.020(8)
C13B 0.073(11) 0.104(12) 0.079(11) 0.002(11) 0.008(10) 0.019(10)
N2 0.024(4) 0.021(3) 0.027(5) -0.002(3) -0.002(2) 0.000(4)
C20 0.03(4) 0.03(4) 0.05(2) 0.00(5) -0.019(15) 0.00(4)
C21 0.059(9) 0.082(11) 0.047(7) -0.002(7) -0.024(7) -0.023(9)
C22 0.043(7) 0.029(5) 0.075(11) -0.024(7) -0.007(8) 0.001(5)
C23 0.038(5) 0.051(6) 0.050(6) -0.009(5) 0.012(5) -0.004(4)
C1 0.0410(11) 0.0410(11) 0.0410(11) -0.0142(14) 0.0142(14) -0.0142(14)

loop_
_atom_type_symbol
_atom_type_description
_atom_type_scat_dispersion_real
_atom_type_scat_dispersion_imag
_atom_type_scat_source
C C 0.0033 0.0016 'International Tables Vol C Tables 4.2.6.8 and 6.1.1.4'
H H 0.0000 0.0000 'International Tables Vol C Tables 4.2.6.8 and 6.1.1.4'
F F 0.0171 0.0103 'International Tables Vol C Tables 4.2.6.8 and 6.1.1.4'
N N 0.0061 0.0033 'International Tables Vol C Tables 4.2.6.8 and 6.1.1.4'
O O 0.0106 0.0060 'International Tables Vol C Tables 4.2.6.8 and 6.1.1.4'
P P 0.1023 0.0942 'International Tables Vol C Tables 4.2.6.8 and 6.1.1.4'
S S 0.1246 0.1234 'International Tables Vol C Tables 4.2.6.8 and 6.1.1.4'

loop_
_geom_angle_atom_site_label_1
_geom_angle_atom_site_label_2
_geom_angle_atom_site_label_3
_geom_angle
_geom_angle_site_symmetry_1
_geom_angle_site_symmetry_3
_geom_angle_publ_flag
O1 S1 O1 115.93(10) 12_664 6_566 ?
O1 S1 O1 115.93(10) 12_664 . ?
O1 S1 O1 115.93(10) 6_566 . ?
O1 S1 C1 101.80(15) 12_664 . ?
O1 S1 C1 101.80(15) 6_566 . ?
O1 S1 C1 101.81(15) . . ?
P1 P1 N1B 0(10) 5 . ?
P1 P1 N1B 0(10) 5 9 ?
N1B P1 N1B 97.0(9) . 9 ?
P1 P1 N1B 0(10) 5 5 ?
N1B P1 N1B 97.0(9) . 5 ?
N1B P1 N1B 97.0(9) 9 5 ?
P1 P1 N1 0(10) 5 9 ?
N1B P1 N1 103.6(6) . 9 ?
N1B P1 N1 17.4(6) 9 9 ?
N1B P1 N1 80.2(6) 5 9 ?
P1 P1 N1 0(10) 5 5 ?
N1B P1 N1 80.2(6) . 5 ?
N1B P1 N1 103.6(6) 9 5 ?
N1B P1 N1 17.4(5) 5 5 ?
N1 P1 N1 88.7(2) 9 5 ?
P1 P1 N1 0(10) 5 . ?
N1 P1 N1 88.7(2) 9 . ?
N1 P1 N1 88.7(2) 5 . ?
P1 P1 P2 0(10) 5 . ?
N1B P1 P2 39.0(7) . . ?
N1B P1 P2 94.3(7) 9 . ?
N1B P1 P2 58.5(6) 5 . ?
N1 P1 P2 89.50(16) 9 . ?
N1 P1 P2 42.84(17) 5 . ?
N1 P1 P2 45.92(19) . . ?
P1 P1 P2 0(10) 5 9 ?
N1B P1 P2 58.5(6) . 9 ?
N1B P1 P2 39.0(7) 9 9 ?
N1B P1 P2 94.3(7) 5 9 ?
N1 P1 P2 45.92(19) 9 9 ?
N1 P1 P2 89.50(16) 5 9 ?
N1 P1 P2 42.85(17) . 9 ?
P2 P1 P2 60.67(4) . 9 ?
P1 P1 P2 0(10) 5 5 ?
N1B P1 P2 94.3(7) . 5 ?
N1B P1 P2 58.5(6) 9 5 ?
N1B P1 P2 39.0(7) 5 5 ?
N1 P1 P2 42.85(17) 9 5 ?
N1 P1 P2 45.9(2) 5 5 ?
N1 P1 P2 89.50(16) . 5 ?
P2 P1 P2 60.67(4) . 5 ?
P2 P1 P2 60.67(4) 9 5 ?
N1B P2 N1 79.3(6) . 5 ?
N2 P2 N1 100.1(3) . 5 ?
N2 P2 N1 79.3(3) . . ?
N1 P2 N1 82.1(3) 5 . ?
N1B P2 N1B 80.0(12) . 5 ?
N2 P2 N1B 93.6(5) . 5 ?
N1 P2 N1B 6.5(6) 5 5 ?
N1 P2 N1B 81.0(4) . 5 ?
N1B P2 P1 40.1(7) . 5 ?
N2 P2 P1 90.7(3) . 5 ?
N1 P2 P1 40.94(16) 5 5 ?
N1 P2 P1 41.17(15) . 5 ?
N1B P2 P1 40.4(5) 5 5 ?
N1B P2 P1 40.1(7) . . ?
N2 P2 P1 90.7(3) . . ?
N1 P2 P1 40.94(16) 5 . ?
N1 P2 P1 41.17(15) . . ?
N1B P2 P1 40.4(5) 5 . ?
P1 P2 P1 0.00(3) 5 . ?
N1B P2 P2 94.2(7) . 5 ?
N2 P2 P2 56.1(2) . 5 ?
N1 P2 P2 45.37(19) 5 5 ?
N1 P2 P2 85.47(15) . 5 ?
N1B P2 P2 39.1(5) 5 5 ?
P1 P2 P2 59.663(19) 5 5 ?
P1 P2 P2 59.663(19) . 5 ?
N1B P2 P2 58.0(6) . 9 ?
N2 P2 P2 37.3(3) . 9 ?
N1 P2 P2 87.29(15) 5 9 ?
N1 P2 P2 42.59(16) . 9 ?
N1B P2 P2 82.1(5) 5 9 ?
P1 P2 P2 59.663(19) 5 9 ?
P1 P2 P2 59.663(19) . 9 ?
P2 P2 P2 60.0 5 9 ?
C10 N1 P1 124.7(4) . 5 ?
C10 N1 P1 124.7(4) . . ?
P1 N1 P1 0.000(19) 5 . ?
C10 N1 P2 123.9(4) . 9 ?
P1 N1 P2 96.2(2) 5 9 ?
P1 N1 P2 96.2(2) . 9 ?
C10 N1 P2 118.7(4) . . ?
P1 N1 P2 92.9(2) 5 . ?
P1 N1 P2 92.9(2) . . ?
P2 N1 P2 92.0(2) 9 . ?
N1 C10 C11 108.0(5) . . ?
N1 C10 C12 106.7(5) . . ?
C11 C10 C12 111.0(5) . . ?
N1 C10 C13 111.0(5) . . ?
C11 C10 C13 111.4(6) . . ?
C12 C10 C13 108.6(5) . . ?
C10B N1B P2 129.3(17) . . ?
C10B N1B P1 129.7(17) . 5 ?
P2 N1B P1 100.9(10) . 5 ?
C10B N1B P1 129.7(17) . . ?
P2 N1B P1 100.9(10) . . ?
P1 N1B P1 0.00(8) 5 . ?
C10B N1B P2 99.7(14) . 9 ?
P2 N1B P2 82.9(8) . 9 ?
P1 N1B P2 81.1(7) 5 9 ?
P1 N1B P2 81.1(7) . 9 ?
N1B C10B C11B 122(2) . . ?
N1B C10B C12B 103.3(18) . . ?
C11B C10B C12B 110(2) . . ?
N1B C10B C13B 101.7(19) . . ?
C11B C10B C13B 110(2) . . ?
C12B C10B C13B 109(2) . . ?
C20 N2 P2 125.9(7) . . ?
N2 C20 C21 115.0(8) . . ?
N2 C20 C22 108.0(8) . . ?
C21 C20 C22 112.6(10) . . ?
N2 C20 C23 104.4(5) . . ?
C21 C20 C23 110.0(10) . . ?
C22 C20 C23 106.1(8) . . ?
F1 C1 F1 111.4(3) 12_664 6_566 ?
F1 C1 F1 111.4(3) 12_664 . ?
F1 C1 F1 111.4(3) 6_566 . ?
F1 C1 S1 107.4(3) 12_664 . ?
F1 C1 S1 107.4(3) 6_566 . ?
F1 C1 S1 107.4(3) . . ?

loop_
_geom_bond_atom_site_label_1
_geom_bond_atom_site_label_2
_geom_bond_distance
_geom_bond_site_symmetry_2
_geom_bond_publ_flag
S1 O1 1.413(3) 12_664 ?
S1 O1 1.413(3) 6_566 ?
S1 O1 1.413(3) . ?
S1 C1 1.944(6) . ?
P1 P1 0.000(2) 5 ?
P1 N1B 1.74(2) . ?
P1 N1B 1.74(2) 9 ?
P1 N1B 1.74(2) 5 ?
P1 N1 1.750(5) 9 ?
P1 N1 1.750(5) 5 ?
P1 N1 1.750(5) . ?
P1 P2 2.6546(12) . ?
P1 P2 2.6546(12) 9 ?
P1 P2 2.6546(12) 5 ?
P2 N1B 1.70(2) . ?
P2 N2 1.728(11) . ?
P2 N1 1.816(5) 5 ?
P2 N1 1.910(6) . ?
P2 N1B 2.292(19) 5 ?
P2 P2 2.6816(15) 5 ?
P2 P2 2.6816(15) 9 ?
F1 C1 1.289(3) . ?
N1 C10 1.492(6) . ?
C10 C11 1.506(7) . ?
C10 C12 1.515(8) . ?
C10 C13 1.526(8) . ?
N1B C10B 1.49(2) . ?
C10B C11B 1.50(2) . ?
C10B C12B 1.51(2) . ?
C10B C13B 1.56(2) . ?
N2 C20 1.463(6) . ?
C20 C21 1.476(15) . ?
C20 C22 1.528(13) . ?
C20 C23 1.606(9) . ?

loop_
_geom_torsion_atom_site_label_1
_geom_torsion_atom_site_label_2
_geom_torsion_atom_site_label_3
_geom_torsion_atom_site_label_4
_geom_torsion
_geom_torsion_site_symmetry_1
_geom_torsion_site_symmetry_2
_geom_torsion_site_symmetry_3
_geom_torsion_site_symmetry_4
_geom_torsion_publ_flag
P1 P1 N1 C10 0.00(10) 5 . . . ?
N1 P1 N1 C10 -141.1(6) 9 . . . ?
N1 P1 N1 C10 130.1(7) 5 . . . ?
P2 P1 N1 C10 128.4(6) . . . . ?
P2 P1 N1 C10 -139.2(7) 9 . . . ?
P2 P1 N1 C10 176.1(5) 5 . . . ?
N1 P1 N1 P1 0(100) 9 . . 5 ?
N1 P1 N1 P1 0(100) 5 . . 5 ?
P2 P1 N1 P1 0(100) . . . 5 ?
P2 P1 N1 P1 0(100) 9 . . 5 ?
P2 P1 N1 P1 0(100) 5 . . 5 ?
P1 P1 N1 P2 0.00(10) 5 . . 9 ?
N1 P1 N1 P2 -1.9(2) 9 . . 9 ?
N1 P1 N1 P2 -90.62(4) 5 . . 9 ?
P2 P1 N1 P2 -92.4(2) . . . 9 ?
P2 P1 N1 P2 -44.7(2) 5 . . 9 ?
P1 P1 N1 P2 0.00(10) 5 . . . ?
N1 P1 N1 P2 90.52(3) 9 . . . ?
N1 P1 N1 P2 1.8(2) 5 . . . ?
P2 P1 N1 P2 92.4(2) 9 . . . ?
P2 P1 N1 P2 47.68(17) 5 . . . ?
P1 N1 C10 C11 176.6(5) 5 . . . ?
P1 N1 C10 C11 176.6(5) . . . . ?
P2 N1 C10 C11 48.0(7) 9 . . . ?
P2 N1 C10 C11 -66.7(6) . . . . ?
P1 N1 C10 C12 57.2(7) 5 . . . ?
P1 N1 C10 C12 57.2(7) . . . . ?
P2 N1 C10 C12 -71.4(6) 9 . . . ?
P2 N1 C10 C12 174.0(4) . . . . ?
P1 N1 C10 C13 -61.1(7) 5 . . . ?
P1 N1 C10 C13 -61.1(7) . . . . ?
P2 N1 C10 C13 170.4(5) 9 . . . ?
P2 N1 C10 C13 55.7(6) . . . . ?
N1B P2 N1B C10B -176(2) 5 . . . ?
P1 P2 N1B C10B 176(3) 5 . . . ?
P1 P2 N1B C10B 176(3) . . . . ?
P2 P2 N1B C10B 147(2) 5 . . . ?
P2 P2 N1B C10B 97(2) 9 . . . ?
N1B P2 N1B P1 7.5(7) 5 . . 5 ?
P1 P2 N1B P1 0.000(4) . . . 5 ?
P2 P2 N1B P1 -29.1(8) 5 . . 5 ?
P2 P2 N1B P1 -79.5(8) 9 . . 5 ?
N1B P2 N1B P1 7.5(7) 5 . . . ?
P1 P2 N1B P1 0.000(4) 5 . . . ?
P2 P2 N1B P1 -29.1(8) 5 . . . ?
P2 P2 N1B P1 -79.5(8) 9 . . . ?
N1B P2 N1B P2 87.0(6) 5 . . 9 ?
P1 P2 N1B P2 79.5(8) 5 . . 9 ?
P1 P2 N1B P2 79.5(8) . . . 9 ?
P2 P2 N1B P2 50.4(5) 5 . . 9 ?
P1 P1 N1B C10B 0.00(17) 5 . . . ?
N1B P1 N1B C10B -88(2) 9 . . . ?
N1B P1 N1B C10B 174(2) 5 . . . ?
P2 P1 N1B C10B -176(3) . . . . ?
P2 P1 N1B C10B -95(2) 9 . . . ?
P2 P1 N1B C10B -147(2) 5 . . . ?
P1 P1 N1B P2 0.00(19) 5 . . . ?
N1B P1 N1B P2 88.2(2) 9 . . . ?
N1B P1 N1B P2 -9.8(11) 5 . . . ?
P2 P1 N1B P2 81.0(8) 9 . . . ?
P2 P1 N1B P2 29.4(8) 5 . . . ?
N1B P1 N1B P1 0(100) 9 . . 5 ?
N1B P1 N1B P1 0(100) 5 . . 5 ?
P2 P1 N1B P1 0(100) . . . 5 ?
P2 P1 N1B P1 0(100) 9 . . 5 ?
P2 P1 N1B P1 0(100) 5 . . 5 ?
P1 P1 N1B P2 0.00(19) 5 . . 9 ?
N1B P1 N1B P2 7.2(8) 9 . . 9 ?
N1B P1 N1B P2 -90.7(3) 5 . . 9 ?
P2 P1 N1B P2 -81.0(8) . . . 9 ?
P2 P1 N1B P2 -51.6(4) 5 . . 9 ?
P2 N1B C10B C11B -91(3) . . . . ?
P1 N1B C10B C11B 84(3) 5 . . . ?
P1 N1B C10B C11B 84(3) . . . . ?
P2 N1B C10B C11B -2(3) 9 . . . ?
P2 N1B C10B C12B 144.8(18) . . . . ?
P1 N1B C10B C12B -40(3) 5 . . . ?
P1 N1B C10B C12B -40(3) . . . . ?
P2 N1B C10B C12B -126.4(17) 9 . . . ?
P2 N1B C10B C13B 32(3) . . . . ?
P1 N1B C10B C13B -153.0(19) 5 . . . ?
P1 N1B C10B C13B -153.0(19) . . . . ?
P2 N1B C10B C13B 120.5(18) 9 . . . ?
N1 P2 N2 C20 107.7(4) 5 . . . ?
N1 P2 N2 C20 -172.4(5) . . . . ?
P1 P2 N2 C20 147.8(4) 5 . . . ?
P1 P2 N2 C20 147.8(4) . . . . ?
P2 P2 N2 C20 95.9(4) 5 . . . ?
P2 P2 N2 C20 179.5(7) 9 . . . ?
P2 N2 C20 C21 41.3(12) . . . . ?
P2 N2 C20 C22 168.0(7) . . . . ?
P2 N2 C20 C23 -79.4(7) . . . . ?
